data_7207837
loop_
_publ_author_name
'Zima, V\'it\<ezslav'
'Svoboda, Jan'
'Yang, Ya-Ching'
'Wang, Sue-Lein'

_publ_section_title
;
 New copper aryl phosphonates with auxiliary nitrogen ligands
;
_journal_issue 10
_journal_name_full CrystEngComm
_journal_page_first 3469
_journal_paper_doi 10.1039/c2ce06675k
_journal_volume 14
_journal_year 2012
_chemical_formula_sum 'C30 H23 Cu N4 O6 P2'
_chemical_formula_weight 661.00
_chemical_name_systematic
;
?
;
_space_group_IT_number 15
_symmetry_cell_setting monoclinic
_symmetry_space_group_name_Hall '-C 2yc'
_symmetry_space_group_name_H-M 'C 1 2/c 1'
_atom_sites_solution_hydrogens geom
_atom_sites_solution_primary direct
_atom_sites_solution_secondary difmap
_audit_creation_method SHELXL-97
_cell_angle_alpha 90.00
_cell_angle_beta 117.0430(10)
_cell_angle_gamma 90.00
_cell_formula_units_Z 8
_cell_length_a 26.9341(8)
_cell_length_b 8.4997(2)
_cell_length_c 26.9792(8)
_cell_measurement_reflns_used 8742
_cell_measurement_temperature 296(2)
_cell_measurement_theta_max 25
_cell_measurement_theta_min 2.5
_cell_volume 5501.1(3)
_computing_cell_refinement 'Bruker APEX2'
_computing_data_collection 'Bruker APEX2'
_computing_data_reduction 'Bruker APEX2'
_computing_molecular_graphics 'Bruker APEX2'
_computing_publication_material 'Bruker APEX2'
_computing_structure_refinement 'Shelxtl-97 (Sheldrick, 2008)'
_computing_structure_solution 'Shelxtl-97 (Sheldrick, 2008)'
_diffrn_ambient_temperature 296(2)
_diffrn_measured_fraction_theta_full 0.999
_diffrn_measured_fraction_theta_max 0.999
_diffrn_measurement_device_type 'CCD area detector'
_diffrn_measurement_method 'phi and omega scans'
_diffrn_radiation_monochromator graphite
_diffrn_radiation_source 'fine-focus sealed tube'
_diffrn_radiation_type MoK\a
_diffrn_radiation_wavelength 0.71073
_diffrn_reflns_av_R_equivalents 0.0360
_diffrn_reflns_av_sigmaI/netI 0.0356
_diffrn_reflns_limit_h_max 34
_diffrn_reflns_limit_h_min -30
_diffrn_reflns_limit_k_max 10
_diffrn_reflns_limit_k_min -10
_diffrn_reflns_limit_l_max 34
_diffrn_reflns_limit_l_min -34
_diffrn_reflns_number 25175
_diffrn_reflns_theta_full 27.13
_diffrn_reflns_theta_max 27.13
_diffrn_reflns_theta_min 1.70
_exptl_absorpt_coefficient_mu 0.965
_exptl_absorpt_correction_T_max 0.7455
_exptl_absorpt_correction_T_min 0.6690
_exptl_absorpt_correction_type empirical
_exptl_crystal_colour Black
_exptl_crystal_density_diffrn 1.596
_exptl_crystal_density_meas ?
_exptl_crystal_density_method 'not measured'
_exptl_crystal_description Lump
_exptl_crystal_F_000 2704
_exptl_crystal_size_max 0.25
_exptl_crystal_size_mid 0.20
_exptl_crystal_size_min 0.20
_refine_diff_density_max 0.275
_refine_diff_density_min -0.520
_refine_diff_density_rms 0.059
_refine_ls_extinction_method none
_refine_ls_goodness_of_fit_ref 1.074
_refine_ls_hydrogen_treatment constr
_refine_ls_matrix_type full
_refine_ls_number_parameters 389
_refine_ls_number_reflns 6064
_refine_ls_number_restraints 0
_refine_ls_restrained_S_all 1.074
_refine_ls_R_factor_all 0.0590
_refine_ls_R_factor_gt 0.0386
_refine_ls_shift/su_max 0.001
_refine_ls_shift/su_mean 0.000
_refine_ls_structure_factor_coef Fsqd
_refine_ls_weighting_details 'calc w=1/[\s^2^(Fo^2^)+(0.0541P)^2^+1.8747P] where P=(Fo^2^+2Fc^2^)/3'
_refine_ls_weighting_scheme calc
_refine_ls_wR_factor_gt 0.1000
_refine_ls_wR_factor_ref 0.1110
_reflns_number_gt 4398
_reflns_number_total 6064
_reflns_threshold_expression >2sigma(I)
_cod_data_source_file c2ce06675k.txt
_cod_data_source_block Cmpd5
_cod_depositor_comments
;
The following automatic conversions were performed:

'_symmetry_cell_setting' value 'Monoclinic' changed to 'monoclinic'
according to /home/saulius/struct/CIF-dictionaries/cif_core.dic
dictionary named 'cif_core.dic' version 2.4.1 from 2010-06-29.

Automatic conversion script
Id: cif_fix_values 1715 2011-07-08 13:25:40Z adriana 

The following automatic conversions were performed:

'_exptl_crystal_density_meas' value 'not measured' was changed to '?'
- the value is perceived as not measured.

Automatic conversion script
Id: cif_fix_values 3008 2015-01-20 13:52:24Z robertas 
;
_cod_original_sg_symbol_H-M C2/c
_cod_database_code 7207837

loop_
_symmetry_equiv_pos_as_xyz
'x, y, z'
'-x, y, -z+1/2'
'x+1/2, y+1/2, z'
'-x+1/2, y+1/2, -z+1/2'
'-x, -y, -z'
'x, -y, z-1/2'
'-x+1/2, -y+1/2, -z'
'x+1/2, -y+1/2, z-1/2'

loop_
_atom_site_label
_atom_site_type_symbol
_atom_site_fract_x
_atom_site_fract_y
_atom_site_fract_z
_atom_site_U_iso_or_equiv
_atom_site_adp_type
_atom_site_occupancy
_atom_site_symmetry_multiplicity
_atom_site_calc_flag
_atom_site_refinement_flags
Cu1 Cu 0.261555(13) 0.49347(4) 0.227930(14) 0.04984(13) Uani 1 1 d .
P1 P 0.38135(2) 0.73106(7) 0.07922(3) 0.03213(16) Uani 1 1 d .
P2 P 0.39901(2) 0.18490(7) 0.12690(3) 0.03297(16) Uani 1 1 d .
O1 O 0.41074(7) 0.8404(2) 0.05484(7) 0.0414(4) Uani 1 1 d .
O2 O 0.38959(7) 0.78275(19) 0.13532(7) 0.0389(4) Uani 1 1 d .
O3 O 0.40222(7) 0.5661(2) 0.07652(8) 0.0469(4) Uani 1 1 d .
H23 H 0.3913 0.5044 0.0928 0.070 Uiso 1 1 calc R
O4 O 0.41957(7) 0.12239(19) 0.08754(7) 0.0394(4) Uani 1 1 d .
O5 O 0.35607(6) 0.0712(2) 0.13211(7) 0.0407(4) Uani 1 1 d .
O6 O 0.37123(7) 0.3441(2) 0.11235(8) 0.0489(5) Uani 1 1 d .
N1 N 0.22994(8) 0.3789(2) 0.15268(9) 0.0402(5) Uani 1 1 d .
N2 N 0.17893(8) 0.5503(2) 0.19914(9) 0.0414(5) Uani 1 1 d .
N3 N 0.34234(8) 0.5710(2) 0.26157(8) 0.0388(5) Uani 1 1 d .
N4 N 0.28728(9) 0.4266(3) 0.30980(9) 0.0440(5) Uani 1 1 d .
C1 C 0.25565(11) 0.3008(3) 0.12796(12) 0.0498(7) Uani 1 1 d .
C2 C 0.22779(12) 0.2321(4) 0.07546(12) 0.0561(8) Uani 1 1 d .
C3 C 0.17111(13) 0.2461(3) 0.04668(12) 0.0549(7) Uani 1 1 d .
C4 C 0.14212(11) 0.3301(3) 0.07037(11) 0.0440(6) Uani 1 1 d .
C5 C 0.17358(9) 0.3950(3) 0.12329(10) 0.0370(5) Uani 1 1 d .
C6 C 0.08281(12) 0.3500(4) 0.04340(12) 0.0588(8) Uani 1 1 d .
C7 C 0.05719(11) 0.4281(4) 0.06851(12) 0.0584(8) Uani 1 1 d .
C8 C 0.08783(11) 0.4984(3) 0.12204(12) 0.0455(6) Uani 1 1 d .
C9 C 0.14629(10) 0.4833(3) 0.14938(11) 0.0363(6) Uani 1 1 d .
C10 C 0.06322(11) 0.5842(4) 0.14966(13) 0.0555(8) Uani 1 1 d .
C11 C 0.09596(13) 0.6470(4) 0.20012(15) 0.0583(8) Uani 1 1 d .
C12 C 0.15357(12) 0.6295(3) 0.22373(12) 0.0508(7) Uani 1 1 d .
C13 C 0.37020(11) 0.6386(3) 0.23711(12) 0.0477(7) Uani 1 1 d .
C14 C 0.42662(11) 0.6744(3) 0.26505(13) 0.0540(7) Uani 1 1 d .
C15 C 0.45610(11) 0.6359(3) 0.31949(13) 0.0541(7) Uani 1 1 d .
C16 C 0.42930(11) 0.5590(3) 0.34684(11) 0.0463(6) Uani 1 1 d .
C17 C 0.37188(10) 0.5303(3) 0.31571(10) 0.0371(5) Uani 1 1 d .
C18 C 0.45798(13) 0.5056(4) 0.40322(13) 0.0625(9) Uani 1 1 d .
C19 C 0.43022(14) 0.4303(4) 0.42704(12) 0.0661(9) Uani 1 1 d .
C20 C 0.37128(12) 0.4019(3) 0.39716(11) 0.0502(7) Uani 1 1 d .
C21 C 0.34235(11) 0.4522(3) 0.34170(10) 0.0388(6) Uani 1 1 d .
C22 C 0.34031(15) 0.3259(4) 0.41991(13) 0.0669(9) Uani 1 1 d .
C23 C 0.28449(16) 0.3070(4) 0.38868(15) 0.0682(9) Uani 1 1 d .
C24 C 0.25911(13) 0.3587(4) 0.33370(13) 0.0571(8) Uani 1 1 d .
C25 C 0.30785(8) 0.7391(2) 0.03281(9) 0.0278(5) Uani 1 1 d .
C26 C 0.27420(9) 0.6085(3) 0.02494(10) 0.0338(5) Uani 1 1 d .
C27 C 0.28328(9) 0.8809(3) 0.00752(10) 0.0332(5) Uani 1 1 d .
C28 C 0.45636(9) 0.1929(3) 0.19589(9) 0.0296(5) Uani 1 1 d .
C29 C 0.47884(9) 0.0523(3) 0.22345(10) 0.0348(5) Uani 1 1 d .
C30 C 0.47810(10) 0.3342(3) 0.22308(10) 0.0366(5) Uani 1 1 d .
H1 H 0.2990 0.2948 0.1509 0.080 Uiso 1 1 d .
H2 H 0.2521 0.1674 0.0616 0.080 Uiso 1 1 d .
H3 H 0.1515 0.2132 0.0073 0.080 Uiso 1 1 d .
H4 H 0.0605 0.2976 0.0042 0.080 Uiso 1 1 d .
H5 H 0.0164 0.4430 0.0495 0.080 Uiso 1 1 d .
H6 H 0.0210 0.5873 0.1302 0.080 Uiso 1 1 d .
H7 H 0.0808 0.7081 0.2199 0.080 Uiso 1 1 d .
H8 H 0.1824 0.6742 0.2617 0.080 Uiso 1 1 d .
H9 H 0.3483 0.6739 0.1992 0.080 Uiso 1 1 d .
H10 H 0.4461 0.7209 0.2425 0.080 Uiso 1 1 d .
H11 H 0.4978 0.6595 0.3428 0.080 Uiso 1 1 d .
H12 H 0.4996 0.5220 0.4238 0.080 Uiso 1 1 d .
H13 H 0.4484 0.3842 0.4646 0.080 Uiso 1 1 d .
H14 H 0.3598 0.2850 0.4595 0.080 Uiso 1 1 d .
H15 H 0.2612 0.2701 0.4059 0.080 Uiso 1 1 d .
H16 H 0.2195 0.3451 0.3123 0.080 Uiso 1 1 d .
H17 H 0.2890 0.5099 0.0427 0.080 Uiso 1 1 d .
H18 H 0.3079 0.9761 0.0109 0.080 Uiso 1 1 d .
H19 H 0.4662 -0.0479 0.2060 0.080 Uiso 1 1 d .
H20 H 0.4640 0.4390 0.2049 0.080 Uiso 1 1 d .
H21 H 0.3658 -0.0258 0.1383 0.080 Uiso 1 1 d .
H22 H 0.4115 0.9544 0.0651 0.080 Uiso 1 1 d .

loop_
_atom_site_aniso_label
_atom_site_aniso_U_11
_atom_site_aniso_U_22
_atom_site_aniso_U_33
_atom_site_aniso_U_23
_atom_site_aniso_U_13
_atom_site_aniso_U_12
Cu1 0.03120(18) 0.0716(3) 0.0404(2) -0.00084(16) 0.01071(15) -0.00155(15)
P1 0.0243(3) 0.0340(3) 0.0330(3) 0.0017(3) 0.0086(3) 0.0022(2)
P2 0.0273(3) 0.0330(3) 0.0335(3) 0.0049(3) 0.0093(3) 0.0051(2)
O1 0.0363(9) 0.0446(10) 0.0468(11) 0.0010(8) 0.0221(8) -0.0036(7)
O2 0.0410(9) 0.0406(9) 0.0272(9) 0.0010(7) 0.0086(7) -0.0026(7)
O3 0.0346(9) 0.0382(9) 0.0647(13) 0.0039(9) 0.0199(9) 0.0084(8)
O4 0.0424(9) 0.0424(9) 0.0338(9) 0.0002(7) 0.0178(8) -0.0020(7)
O5 0.0289(8) 0.0430(9) 0.0488(11) 0.0031(8) 0.0165(8) 0.0002(7)
O6 0.0420(10) 0.0406(10) 0.0555(12) 0.0121(8) 0.0148(9) 0.0152(8)
N1 0.0303(10) 0.0507(12) 0.0393(12) 0.0011(10) 0.0155(9) 0.0067(9)
N2 0.0346(11) 0.0485(12) 0.0443(13) -0.0049(10) 0.0207(10) -0.0005(9)
N3 0.0323(10) 0.0487(12) 0.0364(12) 0.0058(10) 0.0165(9) -0.0013(9)
N4 0.0426(12) 0.0516(13) 0.0439(13) 0.0002(10) 0.0249(11) -0.0074(10)
C1 0.0409(14) 0.0654(18) 0.0445(16) 0.0054(13) 0.0207(13) 0.0162(13)
C2 0.0591(18) 0.0663(19) 0.0456(17) 0.0006(14) 0.0261(15) 0.0180(15)
C3 0.0628(19) 0.0606(18) 0.0386(16) -0.0023(13) 0.0207(15) 0.0066(15)
C4 0.0417(14) 0.0514(15) 0.0353(14) 0.0039(12) 0.0145(12) 0.0006(12)
C5 0.0325(12) 0.0403(13) 0.0373(14) 0.0069(11) 0.0152(11) 0.0038(10)
C6 0.0444(16) 0.080(2) 0.0408(16) -0.0020(15) 0.0095(14) -0.0036(15)
C7 0.0297(14) 0.086(2) 0.0484(18) 0.0071(16) 0.0083(13) 0.0018(14)
C8 0.0335(13) 0.0570(17) 0.0479(16) 0.0099(13) 0.0201(12) 0.0042(11)
C9 0.0296(12) 0.0423(13) 0.0390(14) 0.0060(11) 0.0173(11) 0.0022(10)
C10 0.0346(14) 0.073(2) 0.067(2) 0.0057(16) 0.0298(15) 0.0074(14)
C11 0.0565(18) 0.0617(19) 0.078(2) 0.0028(17) 0.0497(18) 0.0101(15)
C12 0.0497(16) 0.0537(16) 0.0587(18) -0.0045(14) 0.0333(15) 0.0012(13)
C13 0.0434(15) 0.0525(16) 0.0515(17) 0.0135(13) 0.0254(13) 0.0040(12)
C14 0.0435(15) 0.0573(17) 0.067(2) 0.0097(15) 0.0302(15) -0.0029(13)
C15 0.0347(14) 0.0565(17) 0.066(2) -0.0068(15) 0.0180(14) -0.0117(12)
C16 0.0386(14) 0.0509(15) 0.0421(16) -0.0057(13) 0.0118(12) -0.0043(12)
C17 0.0369(13) 0.0386(13) 0.0351(14) -0.0016(10) 0.0157(11) -0.0023(10)
C18 0.0470(17) 0.082(2) 0.0403(17) -0.0065(15) 0.0041(14) -0.0050(15)
C19 0.062(2) 0.086(2) 0.0326(16) 0.0034(16) 0.0053(15) 0.0069(18)
C20 0.0634(18) 0.0567(17) 0.0317(14) -0.0002(12) 0.0226(14) 0.0028(14)
C21 0.0426(14) 0.0432(14) 0.0325(13) -0.0026(11) 0.0186(12) -0.0023(11)
C22 0.087(3) 0.079(2) 0.0446(18) 0.0078(16) 0.0382(19) 0.0036(19)
C23 0.094(3) 0.073(2) 0.066(2) 0.0092(17) 0.061(2) -0.0075(19)
C24 0.0607(18) 0.0629(19) 0.063(2) 0.0002(15) 0.0419(17) -0.0125(15)
C25 0.0259(10) 0.0334(12) 0.0233(11) -0.0010(9) 0.0105(9) 0.0020(9)
C26 0.0313(12) 0.0288(12) 0.0352(13) 0.0036(10) 0.0099(10) 0.0045(9)
C27 0.0296(11) 0.0295(12) 0.0359(13) 0.0010(10) 0.0111(10) -0.0003(9)
C28 0.0266(11) 0.0314(11) 0.0316(12) 0.0013(9) 0.0140(10) 0.0028(9)
C29 0.0322(12) 0.0270(11) 0.0359(13) -0.0014(10) 0.0074(10) 0.0013(9)
C30 0.0386(13) 0.0272(11) 0.0417(14) 0.0022(10) 0.0161(11) 0.0022(10)

loop_
_atom_type_symbol
_atom_type_description
_atom_type_scat_dispersion_real
_atom_type_scat_dispersion_imag
_atom_type_scat_source
C C 0.0033 0.0016 'International Tables Vol C Tables 4.2.6.8 and 6.1.1.4'
H H 0.0000 0.0000 'International Tables Vol C Tables 4.2.6.8 and 6.1.1.4'
O O 0.0106 0.0060 'International Tables Vol C Tables 4.2.6.8 and 6.1.1.4'
P P 0.1023 0.0942 'International Tables Vol C Tables 4.2.6.8 and 6.1.1.4'
Cu Cu 0.3201 1.2651 'International Tables Vol C Tables 4.2.6.8 and 6.1.1.4'
N N 0.0061 0.0033 'International Tables Vol C Tables 4.2.6.8 and 6.1.1.4'

loop_
_geom_angle_atom_site_label_1
_geom_angle_atom_site_label_2
_geom_angle_atom_site_label_3
_geom_angle
_geom_angle_site_symmetry_1
_geom_angle_site_symmetry_3
N3 Cu1 N2 147.36(9) . .
N3 Cu1 N1 118.01(8) . .
N2 Cu1 N1 81.18(8) . .
N3 Cu1 N4 80.95(8) . .
N2 Cu1 N4 104.32(8) . .
N1 Cu1 N4 135.32(9) . .
O2 P1 O3 115.54(10) . .
O2 P1 O1 112.64(10) . .
O3 P1 O1 105.12(10) . .
O2 P1 C25 107.70(10) . .
O3 P1 C25 108.33(10) . .
O1 P1 C25 107.15(10) . .
O4 P2 O6 115.61(10) . .
O4 P2 O5 111.78(10) . .
O6 P2 O5 106.16(10) . .
O4 P2 C28 109.02(9) . .
O6 P2 C28 109.02(10) . .
O5 P2 C28 104.63(10) . .
C1 N1 C5 116.9(2) . .
C1 N1 Cu1 130.74(17) . .
C5 N1 Cu1 112.26(16) . .
C12 N2 C9 117.3(2) . .
C12 N2 Cu1 130.08(19) . .
C9 N2 Cu1 112.35(15) . .
C13 N3 C17 117.2(2) . .
C13 N3 Cu1 129.98(18) . .
C17 N3 Cu1 112.41(15) . .
C24 N4 C21 117.6(2) . .
C24 N4 Cu1 130.4(2) . .
C21 N4 Cu1 111.91(16) . .
N1 C1 C2 123.6(2) . .
C3 C2 C1 119.1(3) . .
C2 C3 C4 119.5(3) . .
C5 C4 C3 117.3(2) . .
C5 C4 C6 119.3(2) . .
C3 C4 C6 123.4(3) . .
N1 C5 C4 123.5(2) . .
N1 C5 C9 116.7(2) . .
C4 C5 C9 119.8(2) . .
C7 C6 C4 120.8(3) . .
C6 C7 C8 121.6(2) . .
C10 C8 C9 117.0(3) . .
C10 C8 C7 123.9(3) . .
C9 C8 C7 119.1(2) . .
N2 C9 C8 123.3(2) . .
N2 C9 C5 117.4(2) . .
C8 C9 C5 119.3(2) . .
C11 C10 C8 119.4(2) . .
C10 C11 C12 120.0(3) . .
N2 C12 C11 123.0(3) . .
N3 C13 C14 123.3(3) . .
C15 C14 C13 119.5(3) . .
C14 C15 C16 119.6(2) . .
C17 C16 C15 117.1(2) . .
C17 C16 C18 119.7(3) . .
C15 C16 C18 123.2(3) . .
N3 C17 C16 123.2(2) . .
N3 C17 C21 117.4(2) . .
C16 C17 C21 119.4(2) . .
C19 C18 C16 120.6(3) . .
C18 C19 C20 121.5(3) . .
C22 C20 C21 117.1(3) . .
C22 C20 C19 124.0(3) . .
C21 C20 C19 118.9(3) . .
N4 C21 C20 123.1(2) . .
N4 C21 C17 117.0(2) . .
C20 C21 C17 119.9(2) . .
C23 C22 C20 119.7(3) . .
C22 C23 C24 119.5(3) . .
N4 C24 C23 122.8(3) . .
C26 C25 C27 119.02(19) . .
C26 C25 P1 120.79(16) . .
C27 C25 P1 120.01(16) . .
C25 C26 C27 120.4(2) . 7_565
C26 C27 C25 120.6(2) 7_565 .
C30 C28 C29 118.9(2) . .
C30 C28 P2 122.40(17) . .
C29 C28 P2 118.69(17) . .
C29 C29 C28 120.85(13) 2_655 .
C28 C30 C30 120.24(13) . 2_655

loop_
_geom_bond_atom_site_label_1
_geom_bond_atom_site_label_2
_geom_bond_distance
_geom_bond_site_symmetry_2
Cu1 N3 2.0485(19) .
Cu1 N2 2.054(2) .
Cu1 N1 2.055(2) .
Cu1 N4 2.071(2) .
P1 O2 1.4924(17) .
P1 O3 1.5244(17) .
P1 O1 1.5484(17) .
P1 C25 1.799(2) .
P2 O4 1.5003(17) .
P2 O6 1.5090(17) .
P2 O5 1.5622(17) .
P2 C28 1.800(2) .
N1 C1 1.336(3) .
N1 C5 1.363(3) .
N2 C12 1.331(3) .
N2 C9 1.351(3) .
N3 C13 1.334(3) .
N3 C17 1.352(3) .
N4 C24 1.330(3) .
N4 C21 1.352(3) .
C1 C2 1.394(4) .
C2 C3 1.367(4) .
C3 C4 1.408(4) .
C4 C5 1.400(4) .
C4 C6 1.433(4) .
C5 C9 1.438(3) .
C6 C7 1.342(4) .
C7 C8 1.428(4) .
C8 C10 1.406(4) .
C8 C9 1.408(3) .
C10 C11 1.351(4) .
C11 C12 1.392(4) .
C13 C14 1.389(4) .
C14 C15 1.354(4) .
C15 C16 1.406(4) .
C16 C17 1.406(3) .
C16 C18 1.431(4) .
C17 C21 1.440(3) .
C18 C19 1.348(5) .
C19 C20 1.437(4) .
C20 C22 1.398(4) .
C20 C21 1.403(4) .
C22 C23 1.358(5) .
C23 C24 1.392(5) .
C25 C26 1.387(3) .
C25 C27 1.395(3) .
C26 C27 1.393(3) 7_565
C27 C26 1.393(3) 7_565
C28 C30 1.390(3) .
C28 C29 1.393(3) .
C29 C29 1.366(4) 2_655
C30 C30 1.394(5) 2_655
